data_1556976
loop_
_publ_author_name
'Bacik, P.'
'Cempirek, J.'
'Uher, P.'
'Novak, M.'
'Ozdin, D.'
'Filip, J.'
'Skoda, R.'
'Breiter, K.'
'Klementova, M.'
'Duda, R.'
'Groat, L.A.'

_publ_section_title
;
 Oxy-schorl, Na(Fe2+2Al)Al6Si6O18(BO3)3(OH)3O, a new mineral from Zlata
 Idka, Slovak Republic and Pribyslavice, Czech Republic : sample from
 Pribyslavice
;
_journal_name_full 'American Mineralogist'
_journal_page_first 485
_journal_page_last 492
_journal_paper_doi 10.2138/am.2013.4293
_journal_volume 98
_journal_year 2013
_chemical_formula_sum 'Al7 B3 Fe2 H3 Na O31 Si6'
_chemical_name_common Na(Fe2Al)Al6Si6O18(BO3)3(OH)3O
_chemical_name_mineral oxy-schorl
_space_group_IT_number 160
_space_group_name_Hall 'R 3 -2"'
_space_group_name_H-M_alt 'R 3 m :H'
_cell_angle_alpha 90
_cell_angle_beta 90
_cell_angle_gamma 120
_cell_formula_units_Z 3
_cell_length_a 15.9853(12)
_cell_length_b 15.9853(12)
_cell_length_c 7.1538(6)
_cell_volume 1583.1(2)
_diffrn_ambient_pressure 100
_diffrn_ambient_temperature 298
_cod_data_source_file oxy-schorl-Pribyslavice.cif
_cod_data_source_block oxy-schorl2
_cod_original_sg_symbol_H-M 'R 3 m'
_cod_original_formula_sum 'Na Fe2 Al7 Si6 B3 O31 H3'
_cod_database_code 1556976

loop_
_space_group_symop_id
_space_group_symop_operation_xyz
1 x,y,z
2 -y,x-y,z
3 -x+y,-x,z
4 -y,-x,z
5 -x+y,y,z
6 x,x-y,z
7 x+2/3,y+1/3,z+1/3
8 -y+2/3,x-y+1/3,z+1/3
9 -x+y+2/3,-x+1/3,z+1/3
10 -y+2/3,-x+1/3,z+1/3
11 -x+y+2/3,y+1/3,z+1/3
12 x+2/3,x-y+1/3,z+1/3
13 x+1/3,y+2/3,z+2/3
14 -y+1/3,x-y+2/3,z+2/3
15 -x+y+1/3,-x+2/3,z+2/3
16 -y+1/3,-x+2/3,z+2/3
17 -x+y+1/3,y+2/3,z+2/3
18 x+1/3,x-y+2/3,z+2/3

loop_
_atom_site_label
_atom_site_occupancy
_atom_site_fract_x
_atom_site_fract_y
_atom_site_fract_z
_atom_site_adp_type
_atom_site_U_iso_or_equiv
_atom_site_type_symbol
X 0.676(10) 0.000000 0.000000 0.9019(5) Uiso 0.0266(11) Na
YFe 0.621(4) 0.87496(3) 0.937481(16) 0.50264(6) Uiso 0.00869(12) Fe
YAl 0.379(4) 0.87496(3) 0.937481(16) 0.50264(6) Uiso 0.00869(12) Al
ZAl 0.974(3) 0.70355(3) 0.63191(3) -0.14783(6) Uiso 0.00590(13) Al
ZFe 0.026(3) 0.70355(3) 0.63191(3) -0.14783(6) Uiso 0.00590(13) Fe
Si 1.0 0.80806(3) 0.81008(3) 0.12963(6) Uiso 0.00569(10) Si
O1 0.69 0.000000 0.000000 0.3485(5) Uiso 0.0363(9) O
F1 0.31 0.000000 0.000000 0.3485(5) Uiso 0.0363(9) F
O2 1.0 0.93822(6) 0.87643(12) 0.6435(3) Uiso 0.0151(4) O
O3 1.0 0.73144(14) 0.86572(7) 0.6201(2) Uiso 0.0123(3) O
O4 1.0 0.81267(12) 0.90634(6) 0.0387(2) Uiso 0.0103(3) O
O5 1.0 0.18631(12) 0.09316(6) 0.0618(2) Uiso 0.0104(3) O
O6 1.0 0.80182(8) 0.81238(8) 0.35415(17) Uiso 0.0089(2) O
O7 1.0 0.71481(8) 0.71419(8) 0.05039(16) Uiso 0.0086(2) O
O8 1.0 0.79017(8) 0.72936(8) -0.31139(16) Uiso 0.0097(2) O
B 1.0 0.88991(10) 0.7798(19) 0.6753(4) Uiso 0.0076(4) B
H3 1.0 0.735(2) 0.8677(12) 0.732(5) Uiso 0.21(2) H

loop_
_atom_site_aniso_label
_atom_site_aniso_U_11
_atom_site_aniso_U_22
_atom_site_aniso_U_33
_atom_site_aniso_U_12
_atom_site_aniso_U_13
_atom_site_aniso_U_23
X 0.0267(13) 0.0267(13) 0.0263(18) 0.0134(7) 0.000 0.000
YFe 0.0087(2) 0.00611(15) 0.0121(2) 0.00433(10) -0.00216(15) -0.00108(7)
YAl 0.0087(2) 0.00611(15) 0.0121(2) 0.00433(10) -0.00216(15) -0.00108(7)
ZAl 0.0062(2) 0.0058(2) 0.0058(2) 0.00309(18) 0.00034(15) -0.00008(16)
ZFe 0.0062(2) 0.0058(2) 0.0058(2) 0.00309(18) 0.00034(15) -0.00008(16)
Si 0.0054(2) 0.00520(19) 0.0064(2) 0.00266(15) -0.00021(15) -0.00044(14)
O1 0.0494(15) 0.0494(15) 0.0102(15) 0.0247(8) 0.000 0.000
F1 0.0494(15) 0.0494(15) 0.0102(15) 0.0247(8) 0.000 0.000
O2 0.0207(7) 0.0069(7) 0.0132(8) 0.0035(4) 0.0004(3) 0.0008(6)
O3 0.0213(9) 0.0123(6) 0.0063(7) 0.0107(4) 0.0007(6) 0.0004(3)
O4 0.0145(8) 0.0074(5) 0.01114(8) 0.0072(4) 0.0011(6) 0.0006(3)
O5 0.0149(8) 0.0082(5) 0.0105(7) 0.0075(4) 0.0012(6) 0.0006(3)
O6 0.0090(5) 0.0103(5) 0.0070(5) 0.0047(4) -0.0003(4) -0.0009(4)
O7 0.0088(5) 0.0068(5) 0.0082(5) 0.0024(4) -0.0009(4) -0.0008(4)
O8 0.0075(5) 0.0115(5) 0.0111(5) 0.0054(5) 0.0010(4) 0.0021(4)
B 0.0077(7) 0.0074(2) 0.0074(10) 0.0037(5) 0.0000(4) 0.0000(8)
